data_2103459
loop_
_publ_author_name
'Norberg, Stefan T.'

_publ_section_title
;
 New phosphate langbeinites, K~2~<i>M</i>Ti(PO~4~)~3~ (<i>M</i> = Er,
 Yb or Y), and an alternative description of the langbeinite framework
;
_journal_issue 5
_journal_name_full 'Acta Crystallographica Section B'
_journal_page_first 743
_journal_page_last 749
_journal_paper_doi 10.1107/S0108768102013782
_journal_volume 58
_journal_year 2002
_chemical_formula_moiety 'K2 Cr Ti P3 O12'
_chemical_formula_structural 'K2 Cr Ti (P O4)3'
_chemical_formula_sum 'Cr K2 O12 P3 Ti'
_chemical_formula_weight 462.98
_space_group_IT_number 198
_symmetry_cell_setting cubic
_symmetry_space_group_name_Hall 'P 2ac 2ab 3'
_symmetry_space_group_name_H-M 'P 21 3'
_cell_angle_alpha 90
_cell_angle_beta 90
_cell_angle_gamma 90
_cell_formula_units_Z 4
_cell_length_a 9.8001(2)
_cell_length_b 9.8001(2)
_cell_length_c 9.8001(2)
_cell_measurement_reflns_used 23
_cell_measurement_temperature 293(2)
_cell_measurement_theta_max 34.90
_cell_measurement_theta_min 31.30
_cell_volume 941.22(3)
_computing_cell_refinement 'CAD-4 Software (Enraf-Nonius, 1989)'
_computing_data_collection 'CAD-4 Software (Enraf-Nonius, 1989)'
_computing_data_reduction 'Xtal3.71 (Hall et al., 2000) programs: DIFDAT; SORTRF; ADDREF; ABSORB'
_computing_publication_material 'Xtal3.71 (Hall et al., 2000) programs: BONDLA; ATABLE; CIFIO'
_computing_structure_refinement 'Xtal3.71 (Hall et al., 2000) program: CRYLSQ'
_computing_structure_solution 'SHELXS97 (Sheldrick, 1997)'
_diffrn_ambient_temperature 293(2)
_diffrn_measurement_device_type 'Enraf-Nonius CAD-4 diffractometer'
_diffrn_measurement_method \w-2\q
_diffrn_radiation_monochromator graphite
_diffrn_radiation_source 'Fine-focus sealed tube'
_diffrn_radiation_type 'Mo K\a'
_diffrn_radiation_wavelength .71073
_diffrn_reflns_av_R_equivalents 0.027
_diffrn_reflns_limit_h_max 0
_diffrn_reflns_limit_h_min -15
_diffrn_reflns_limit_k_max 0
_diffrn_reflns_limit_k_min -15
_diffrn_reflns_limit_l_max 15
_diffrn_reflns_limit_l_min -15
_diffrn_reflns_number 4496
_diffrn_reflns_reduction_process 'perpendicular monochr Lp'
_diffrn_reflns_theta_max 34.98
_diffrn_reflns_theta_min 3.6
_diffrn_standards_decay_% 0
_diffrn_standards_interval_time 120
_diffrn_standards_number 3
_exptl_absorpt_coefficient_mu 3.468
_exptl_absorpt_correction_T_max .813
_exptl_absorpt_correction_T_min .759
_exptl_absorpt_correction_type analytical
_exptl_absorpt_process_details '(Alcock, 1974)'
_exptl_crystal_colour green
_exptl_crystal_density_diffrn 3.267
_exptl_crystal_density_meas ?
_exptl_crystal_description tetrahedron
_exptl_crystal_F_000 900
_exptl_crystal_size_max 0.085
_exptl_crystal_size_mid 0.085
_exptl_crystal_size_min 0.065
_refine_diff_density_max .42
_refine_diff_density_min -.47
_refine_ls_abs_structure_details 'Flack (1983) parameter refined'
_refine_ls_abs_structure_Flack .02(2)
_refine_ls_extinction_coef '114(19) \\times 10^2^'
_refine_ls_extinction_expression 'Zachariasen, 1967; Larson (1970), Eq22 p292 "Cryst. Comp." Munksgaard 1970'
_refine_ls_extinction_method 'Isotropic Gaussian'
_refine_ls_goodness_of_fit_all 1.047
_refine_ls_goodness_of_fit_ref 1.047
_refine_ls_hydrogen_treatment none
_refine_ls_matrix_type full
_refine_ls_number_constraints 9
_refine_ls_number_parameters 61
_refine_ls_number_reflns 1394
_refine_ls_number_restraints 0
_refine_ls_R_factor_all .018
_refine_ls_R_factor_gt .016
_refine_ls_shift/su_max .00016
_refine_ls_shift/su_mean .000023
_refine_ls_structure_factor_coef Fsqd
_refine_ls_weighting_details 'w = 1/[\s^2^(Fsqd) + 0.0035(Fsqd)^2^]'
_refine_ls_weighting_scheme calc
_refine_ls_wR_factor_all .052
_refine_ls_wR_factor_gt .050
_refine_ls_wR_factor_ref .052
_reflns_number_gt 1346
_reflns_number_total 1394
_reflns_threshold_expression 'Fsqd > 2\s(Fsqd)'
_cod_data_source_file os0095.cif
_cod_data_source_block KCrTP
_cod_original_cell_volume 941.22(4)
_cod_database_code 2103459
_cod_database_fobs_code 2103459

loop_
_symmetry_equiv_pos_as_xyz
+x,+y,+z
1/2-x,-y,1/2+z
1/2+x,1/2-y,-z
-x,1/2+y,1/2-z
+y,+z,+x
1/2-y,-z,1/2+x
1/2+y,1/2-z,-x
-y,1/2+z,1/2-x
+z,+x,+y
-z,1/2+x,1/2-y
1/2-z,-x,1/2+y
1/2+z,1/2-x,-y

loop_
_atom_site_label
_atom_site_fract_x
_atom_site_fract_y
_atom_site_fract_z
_atom_site_U_iso_or_equiv
_atom_site_adp_type
_atom_site_occupancy
K1 .04267(6) .54267(6) -.04267(6) .02127(17) Uani 1
K2 -.18241(5) .31759(5) .18241(5) .01717(15) Uani 1
Cr1 -.16346(3) .66346(3) .33654(3) .00506(11) Uani 0.388(17)
Ti1 -.16346(3) .66346(3) .33654(3) .00506(11) Uani 0.612(17)
Cr2 .39336(3) .60664(3) .10664(3) .00519(11) Uani 0.612(17)
Ti2 .39336(3) .60664(3) .10664(3) .00519(11) Uani 0.388(17)
P .12393(4) .47720(4) .29292(4) .00488(17) Uani 1
O1 .10088(16) .32849(14) .25110(16) .0121(5) Uani 1
O2 -.01088(15) .55333(16) .27003(17) .0136(6) Uani 1
O3 .17127(15) .48624(14) .44146(14) .0106(5) Uani 1
O4 .22865(15) .54768(15) .20204(15) .0131(6) Uani 1

loop_
_atom_site_aniso_label
_atom_site_aniso_U_11
_atom_site_aniso_U_22
_atom_site_aniso_U_33
_atom_site_aniso_U_12
_atom_site_aniso_U_13
_atom_site_aniso_U_23
K1 .02127(17) .02127(17) .02127(17) .00006(17) -.00006(17) -.00006(17)
K2 .01717(15) .01717(15) .01717(15) -.00182(13) .00182(13) .00182(13)
Cr1 .00506(11) .00506(11) .00506(11) .0002(2) -.0002(2) -.0002(2)
Ti1 .00506(11) .00506(11) .00506(11) .0002(2) -.0002(2) -.0002(2)
Cr2 .00519(11) .00519(11) .00519(11) -.0006(2) .0006(2) .0006(2)
Ti2 .00519(11) .00519(11) .00519(11) -.0006(2) .0006(2) .0006(2)
P .00481(16) .00516(16) .00468(17) .00033(12) .00082(12) -.00012(12)
O1 .0163(6) .0066(5) .0134(5) .0002(5) .0022(5) -.0042(4)
O2 .0102(5) .0151(6) .0157(6) .0079(5) .0002(5) -.0002(5)
O3 .0134(5) .0131(6) .0051(5) -.0037(5) -.0010(4) .0005(4)
O4 .0130(6) .0154(6) .0109(5) -.0055(5) .0060(4) .0008(5)

loop_
_atom_type_symbol
_atom_type_scat_dispersion_real
_atom_type_scat_dispersion_imag
_atom_type_scat_source
Cr .284 .624 'Int Tables Vol IV Tables 2.2B and 2.3.1'
Ti .248 .446 'Int Tables Vol IV Tables 2.2B and 2.3.1'
K .179 .25 'Int Tables Vol IV Tables 2.2B and 2.3.1'
P .09 .095 'Int Tables Vol IV Tables 2.2B and 2.3.1'
O .008 .006 'Int Tables Vol IV Tables 2.2B and 2.3.1'

loop_
_geom_angle_atom_site_label_1
_geom_angle_atom_site_label_2
_geom_angle_atom_site_label_3
_geom_angle_site_symmetry_1
_geom_angle_site_symmetry_3
_geom_angle
O2 K1 O4 . . 46.95(4)
O2 K1 O3 . '2 564' 103.02(4)
O2 K1 O3 . '6 564' 163.71(5)
O2 K1 O2 . '7 455' 82.68(4)
O2 K1 O4 . '7 455' 128.72(4)
O2 K1 O2 . 10 82.68(4)
O2 K1 O4 . 10 82.04(4)
O2 K1 O3 . '11 564' 82.94(4)
O4 K1 O3 . '2 564' 56.25(4)
O4 K1 O3 . '6 564' 148.28(5)
O4 K1 O2 . '7 455' 82.04(4)
O4 K1 O4 . '7 455' 118.99(4)
O4 K1 O2 . 10 128.72(4)
O4 K1 O4 . 10 118.99(4)
O4 K1 O3 . '11 564' 82.56(4)
O3 K1 O3 '2 564' '6 564' 92.89(4)
O3 K1 O2 '2 564' '7 455' 82.94(4)
O3 K1 O4 '2 564' '7 455' 82.56(4)
O3 K1 O2 '2 564' 10 163.71(4)
O3 K1 O4 '2 564' 10 148.28(5)
O3 K1 O3 '2 564' '11 564' 92.89(4)
O3 K1 O2 '6 564' '7 455' 103.02(4)
O3 K1 O4 '6 564' '7 455' 56.25(4)
O3 K1 O2 '6 564' 10 82.94(4)
O3 K1 O4 '6 564' 10 82.56(4)
O3 K1 O3 '6 564' '11 564' 92.89(4)
O2 K1 O4 '7 455' '7 455' 46.95(4)
O2 K1 O2 '7 455' 10 82.68(4)
O2 K1 O4 '7 455' 10 128.72(4)
O2 K1 O3 '7 455' '11 564' 163.71(4)
O4 K1 O2 '7 455' 10 82.04(4)
O4 K1 O4 '7 455' 10 118.99(4)
O4 K1 O3 '7 455' '11 564' 148.28(5)
O2 K1 O4 10 10 46.95(4)
O2 K1 O3 10 '11 564' 103.02(4)
O4 K1 O3 10 '11 564' 56.25(4)
O1 K2 O2 . . 49.92(4)
O1 K2 O4 . '4 545' 95.36(4)
O1 K2 O4 . '5 455' 149.29(5)
O1 K2 O1 . '7 455' 101.61(4)
O1 K2 O2 . '7 455' 52.51(4)
O1 K2 O1 . 10 101.61(4)
O1 K2 O2 . 10 116.16(5)
O1 K2 O4 . '12 456' 99.76(4)
O2 K2 O4 . '4 545' 132.77(5)
O2 K2 O4 . '5 455' 140.17(4)
O2 K2 O1 . '7 455' 116.16(5)
O2 K2 O2 . '7 455' 87.06(4)
O2 K2 O1 . 10 52.51(4)
O2 K2 O2 . 10 87.06(4)
O2 K2 O4 . '12 456' 94.48(4)
O4 K2 O4 '4 545' '5 455' 56.30(4)
O4 K2 O1 '4 545' '7 455' 99.76(4)
O4 K2 O2 '4 545' '7 455' 94.48(4)
O4 K2 O1 '4 545' 10 149.29(5)
O4 K2 O2 '4 545' 10 140.17(4)
O4 K2 O4 '4 545' '12 456' 56.30(4)
O4 K2 O1 '5 455' '7 455' 95.36(4)
O4 K2 O2 '5 455' '7 455' 132.77(5)
O4 K2 O1 '5 455' 10 99.76(4)
O4 K2 O2 '5 455' 10 94.48(4)
O4 K2 O4 '5 455' '12 456' 56.30(4)
O1 K2 O2 '7 455' '7 455' 49.92(4)
O1 K2 O1 '7 455' 10 101.61(4)
O1 K2 O2 '7 455' 10 52.51(4)
O1 K2 O4 '7 455' '12 456' 149.29(4)
O2 K2 O1 '7 455' 10 116.16(5)
O2 K2 O2 '7 455' 10 87.06(4)
O2 K2 O4 '7 455' '12 456' 140.17(4)
O1 K2 O2 10 10 49.92(4)
O1 K2 O4 10 '12 456' 95.36(4)
O2 K2 O4 10 '12 456' 132.77(5)
O2 Cr1 O1 . 4 94.08(6)
O2 Cr1 O2 . '6 565' 90.96(7)
O2 Cr1 O1 . 8 172.52(7)
O2 Cr1 O1 . 10 83.44(7)
O2 Cr1 O2 . '12 456' 90.96(7)
O1 Cr1 O2 4 '6 565' 83.44(7)
O1 Cr1 O1 4 8 91.99(6)
O1 Cr1 O1 4 10 91.99(6)
O1 Cr1 O2 4 '12 456' 172.52(7)
O2 Cr1 O1 '6 565' 8 94.08(7)
O2 Cr1 O1 '6 565' 10 172.52(6)
O2 Cr1 O2 '6 565' '12 456' 90.96(7)
O1 Cr1 O1 8 10 91.99(6)
O1 Cr1 O2 8 '12 456' 83.44(7)
O1 Cr1 O2 10 '12 456' 94.08(7)
O2 Ti1 O1 . 4 94.08(6)
O2 Ti1 O2 . '6 565' 90.96(7)
O2 Ti1 O1 . 8 172.52(7)
O2 Ti1 O1 . 10 83.44(7)
O2 Ti1 O2 . '12 456' 90.96(7)
O1 Ti1 O2 4 '6 565' 83.44(7)
O1 Ti1 O1 4 8 91.99(6)
O1 Ti1 O1 4 10 91.99(6)
O1 Ti1 O2 4 '12 456' 172.52(7)
O2 Ti1 O1 '6 565' 8 94.08(7)
O2 Ti1 O1 '6 565' 10 172.52(6)
O2 Ti1 O2 '6 565' '12 456' 90.96(7)
O1 Ti1 O1 8 10 91.99(6)
O1 Ti1 O2 8 '12 456' 83.44(7)
O1 Ti1 O2 10 '12 456' 94.08(7)
O4 Cr2 O3 . '2 564' 89.48(6)
O4 Cr2 O3 . 5 89.13(6)
O4 Cr2 O4 . '8 655' 89.46(6)
O4 Cr2 O3 . '10 655' 178.24(7)
O4 Cr2 O4 . '11 564' 89.46(6)
O3 Cr2 O3 '2 564' 5 91.91(6)
O3 Cr2 O4 '2 564' '8 655' 178.24(6)
O3 Cr2 O3 '2 564' '10 655' 91.91(6)
O3 Cr2 O4 '2 564' '11 564' 89.13(6)
O3 Cr2 O4 5 '8 655' 89.48(6)
O3 Cr2 O3 5 '10 655' 91.91(6)
O3 Cr2 O4 5 '11 564' 178.24(7)
O4 Cr2 O3 '8 655' '10 655' 89.13(6)
O4 Cr2 O4 '8 655' '11 564' 89.46(6)
O3 Cr2 O4 '10 655' '11 564' 89.48(6)
O4 Ti2 O3 . '2 564' 89.48(6)
O4 Ti2 O3 . 5 89.13(6)
O4 Ti2 O4 . '8 655' 89.46(6)
O4 Ti2 O3 . '10 655' 178.24(7)
O4 Ti2 O4 . '11 564' 89.46(6)
O3 Ti2 O3 '2 564' 5 91.91(6)
O3 Ti2 O4 '2 564' '8 655' 178.24(6)
O3 Ti2 O3 '2 564' '10 655' 91.91(6)
O3 Ti2 O4 '2 564' '11 564' 89.13(6)
O3 Ti2 O4 5 '8 655' 89.48(6)
O3 Ti2 O3 5 '10 655' 91.91(6)
O3 Ti2 O4 5 '11 564' 178.24(7)
O4 Ti2 O3 '8 655' '10 655' 89.13(6)
O4 Ti2 O4 '8 655' '11 564' 89.46(6)
O3 Ti2 O4 '10 655' '11 564' 89.48(6)
O1 P O2 . . 107.27(9)
O1 P O3 . . 110.76(8)
O1 P O4 . . 111.98(8)
O2 P O3 . . 111.85(8)
O2 P O4 . . 105.90(9)
O3 P O4 . . 108.99(8)

loop_
_geom_bond_atom_site_label_1
_geom_bond_atom_site_label_2
_geom_bond_site_symmetry_2
_geom_bond_distance
K1 K2 . 3.8205(7)
K1 O2 . 3.1108(17)
K1 O4 . 3.0126(16)
K1 O3 '2 564' 2.8220(15)
K1 O3 '6 564' 2.8220(15)
K1 O2 '7 455' 3.1108(17)
K1 O4 '7 455' 3.0126(16)
K1 O2 10 3.1108(17)
K1 O4 10 3.0126(16)
K1 O3 '11 564' 2.8220(15)
K2 O1 . 2.8588(16)
K2 O2 . 2.9834(16)
K2 O4 '4 545' 2.9128(16)
K2 O4 '5 455' 2.9128(16)
K2 O1 '7 455' 2.8588(16)
K2 O2 '7 455' 2.9834(16)
K2 O1 10 2.8588(16)
K2 O2 10 2.9834(16)
K2 O4 '12 456' 2.9128(16)
Cr1 O2 . 1.9559(15)
Cr1 O1 4 1.9312(14)
Cr1 O2 '6 565' 1.9559(15)
Cr1 O1 8 1.9312(14)
Cr1 O1 10 1.9312(14)
Cr1 O2 '12 456' 1.9559(15)
Ti1 O2 . 1.9559(15)
Ti1 O1 4 1.9312(14)
Ti1 O2 '6 565' 1.9559(15)
Ti1 O1 8 1.9312(14)
Ti1 O1 10 1.9312(14)
Ti1 O2 '12 456' 1.9559(15)
Cr2 O4 . 1.9528(15)
Cr2 O3 '2 564' 1.9622(14)
Cr2 O3 5 1.9622(14)
Cr2 O4 '8 655' 1.9528(15)
Cr2 O3 '10 655' 1.9622(14)
Cr2 O4 '11 564' 1.9528(15)
Ti2 O4 . 1.9528(15)
Ti2 O3 '2 564' 1.9622(14)
Ti2 O3 5 1.9622(14)
Ti2 O4 '8 655' 1.9528(15)
Ti2 O3 '10 655' 1.9622(14)
Ti2 O4 '11 564' 1.9528(15)
P O1 . 1.5307(14)
P O2 . 1.5338(15)
P O3 . 1.5304(14)
P O4 . 1.5244(16)
